data_7125488
loop_
_publ_author_name
'Hardman, N. J.'
'Power, P. P.'
'Gorden, J. D.'
'Macdonald, C. L.'
'Cowley, A. H.'

_publ_section_title
;
 Gallium-boron donor-acceptor bonds.
;
_journal_issue 18
_journal_name_full 'Chemical communications (Cambridge, England)'
_journal_page_first 1866
_journal_page_last 1867
_journal_paper_doi 10.1039/b106599h
_journal_year 2001
_chemical_formula_sum 'C47 H41 B F15 Ga N2'
_chemical_formula_weight 999.35
_chemical_name_common NacNacGa-B(ArF5)3
_space_group_IT_number 14
_space_group_name_Hall '-P 2ybc'
_space_group_name_H-M_alt 'P 1 21/c 1'
_symmetry_cell_setting monoclinic
_symmetry_space_group_name_H-M 'P 1 21/c 1'
_atom_sites_solution_hydrogens geom
_atom_sites_solution_primary direct
_atom_sites_solution_secondary difmap
_audit_creation_method SHELXL-97
_cell_angle_alpha 90.00
_cell_angle_beta 111.279(2)
_cell_angle_gamma 90.00
_cell_formula_units_Z 8
_cell_length_a 18.1799(15)
_cell_length_b 23.8400(19)
_cell_length_c 21.5818(18)
_cell_measurement_reflns_used 937
_cell_measurement_temperature 90(2)
_cell_measurement_theta_max 25.16
_cell_measurement_theta_min 3.48
_cell_volume 8716.0(12)
_computing_cell_refinement 'Bruker SAINT'
_computing_data_collection 'Bruker SMART'
_computing_data_reduction 'Bruker SAINT'
_computing_molecular_graphics 'SHELXTL 5, XP (Sheldrick, 1994)'
_computing_publication_material 'SHELXL-97 (Sheldrick, 1997)'
_computing_structure_refinement 'SHELXL-97 (Sheldrick, 1997)'
_computing_structure_solution 'SHELXS-97 (Sheldrick, 1990)'
_diffrn_ambient_temperature 90(2)
_diffrn_detector_area_resol_mean 8.3
_diffrn_measured_fraction_theta_full 0.999
_diffrn_measured_fraction_theta_max 0.999
_diffrn_measurement_device_type 'Bruker SMART 1000'
_diffrn_measurement_method \w
_diffrn_radiation_monochromator graphite
_diffrn_radiation_source 'fine-focus sealed tube'
_diffrn_radiation_type MoK\a
_diffrn_radiation_wavelength 0.71073
_diffrn_reflns_av_R_equivalents 0.0968
_diffrn_reflns_av_sigmaI/netI 0.0765
_diffrn_reflns_limit_h_max 22
_diffrn_reflns_limit_h_min -22
_diffrn_reflns_limit_k_max 29
_diffrn_reflns_limit_k_min -29
_diffrn_reflns_limit_l_max 26
_diffrn_reflns_limit_l_min -26
_diffrn_reflns_number 90018
_diffrn_reflns_theta_full 26.38
_diffrn_reflns_theta_max 26.38
_diffrn_reflns_theta_min 1.20
_diffrn_standards_decay_% <0.1
_diffrn_standards_interval_time 'frames measured at beginning and end of data collection'
_diffrn_standards_number '50 frames remeasured'
_exptl_absorpt_coefficient_mu 0.733
_exptl_absorpt_correction_T_max 0.8673
_exptl_absorpt_correction_T_min 0.6675
_exptl_absorpt_correction_type empirical
_exptl_absorpt_process_details 'SADABS 2.0 (Sheldrick, 2000)'
_exptl_crystal_colour colorless
_exptl_crystal_density_diffrn 1.523
_exptl_crystal_density_method 'not measured'
_exptl_crystal_description parrallelipiped
_exptl_crystal_F_000 4064
_exptl_crystal_size_max 0.60
_exptl_crystal_size_mid 0.25
_exptl_crystal_size_min 0.20
_refine_diff_density_max 0.574
_refine_diff_density_min -0.483
_refine_diff_density_rms 0.076
_refine_ls_extinction_method none
_refine_ls_goodness_of_fit_ref 0.948
_refine_ls_hydrogen_treatment mixed
_refine_ls_matrix_type full
_refine_ls_number_parameters 1209
_refine_ls_number_reflns 17805
_refine_ls_number_restraints 0
_refine_ls_restrained_S_all 0.948
_refine_ls_R_factor_all 0.0932
_refine_ls_R_factor_gt 0.0431
_refine_ls_shift/su_max 0.002
_refine_ls_shift/su_mean 0.000
_refine_ls_structure_factor_coef Fsqd
_refine_ls_weighting_details 'calc w=1/[\s^2^(Fo^2^)+(0.0551P)^2^+1.3146P] where P=(Fo^2^+2Fc^2^)/3'
_refine_ls_weighting_scheme calc
_refine_ls_wR_factor_gt 0.0924
_refine_ls_wR_factor_ref 0.1138
_reflns_number_gt 11235
_reflns_number_total 17805
_reflns_threshold_expression >2sigma(I)
_cod_data_source_file b106599h.txt
_cod_data_source_block nh25
_cod_original_sg_symbol_H-M 'P 2~1~/c'
_cod_database_code 7125488

loop_
_symmetry_equiv_pos_as_xyz
'x, y, z'
'-x, y+1/2, -z+1/2'
'-x, -y, -z'
'x, -y-1/2, z-1/2'

loop_
_atom_site_label
_atom_site_type_symbol
_atom_site_fract_x
_atom_site_fract_y
_atom_site_fract_z
_atom_site_U_iso_or_equiv
_atom_site_adp_type
_atom_site_occupancy
_atom_site_symmetry_multiplicity
_atom_site_calc_flag
_atom_site_refinement_flags
Ga2 Ga 0.04982(2) 0.314824(13) 0.320816(16) 0.01452(9) Uani 1 1 d .
Ga1 Ga 0.554937(19) 0.332420(13) 0.814716(16) 0.01423(9) Uani 1 1 d .
F21 F 0.21847(10) 0.28216(7) 0.36082(8) 0.0219(4) Uani 1 1 d .
F16 F -0.05232(10) 0.33680(7) 0.36630(8) 0.0201(4) Uani 1 1 d .
F6 F 0.55360(10) 0.46722(7) 0.84734(9) 0.0212(4) Uani 1 1 d .
F11 F 0.73487(11) 0.31339(7) 0.86973(9) 0.0224(4) Uani 1 1 d .
F23 F 0.33927(11) 0.16536(8) 0.54415(9) 0.0284(5) Uani 1 1 d .
F13 F 0.82995(12) 0.17849(8) 1.03804(10) 0.0339(5) Uani 1 1 d .
F20 F 0.17143(11) 0.41241(8) 0.53703(9) 0.0261(4) Uani 1 1 d .
F1 F 0.44204(10) 0.35831(7) 0.84852(9) 0.0224(4) Uani 1 1 d .
F15 F 0.62877(11) 0.29996(8) 1.03967(9) 0.0258(4) Uani 1 1 d .
F10 F 0.79758(10) 0.38882(7) 0.98403(9) 0.0221(4) Uani 1 1 d .
F25 F 0.15972(10) 0.30073(8) 0.55674(9) 0.0235(4) Uani 1 1 d .
F26 F 0.05962(11) 0.45456(7) 0.35796(9) 0.0245(4) Uani 1 1 d .
F12 F 0.83328(11) 0.22892(7) 0.92529(10) 0.0279(5) Uani 1 1 d .
F5 F 0.65608(11) 0.41351(8) 1.04246(9) 0.0257(4) Uani 1 1 d .
F22 F 0.32145(11) 0.20082(8) 0.41964(9) 0.0266(4) Uani 1 1 d .
F17 F -0.14540(10) 0.38961(8) 0.41890(10) 0.0282(5) Uani 1 1 d .
F8 F 0.78387(12) 0.57551(8) 0.91690(10) 0.0307(5) Uani 1 1 d .
F19 F 0.07687(12) 0.46334(8) 0.58894(10) 0.0336(5) Uani 1 1 d .
F7 F 0.62545(11) 0.56472(7) 0.84811(9) 0.0282(5) Uani 1 1 d .
F24 F 0.25667(11) 0.21723(8) 0.61086(9) 0.0287(5) Uani 1 1 d .
F9 F 0.86730(11) 0.48527(8) 0.98387(10) 0.0308(5) Uani 1 1 d .
F30 F 0.30659(11) 0.36275(8) 0.45670(9) 0.0295(5) Uani 1 1 d .
F2 F 0.34271(11) 0.40866(8) 0.89675(11) 0.0335(5) Uani 1 1 d .
N3 N -0.01001(14) 0.34725(10) 0.23420(12) 0.0139(5) Uani 1 1 d .
F27 F 0.13554(13) 0.55024(8) 0.35905(10) 0.0369(5) Uani 1 1 d .
F3 F 0.39559(13) 0.45620(8) 1.01903(11) 0.0379(5) Uani 1 1 d .
N4 N 0.01448(15) 0.23879(10) 0.29680(12) 0.0159(6) Uani 1 1 d .
F18 F -0.08329(12) 0.45288(8) 0.53041(10) 0.0363(5) Uani 1 1 d .
F4 F 0.55368(13) 0.45752(8) 1.09206(10) 0.0356(5) Uani 1 1 d .
F29 F 0.37891(12) 0.45797(10) 0.45923(11) 0.0458(6) Uani 1 1 d .
N2 N 0.53100(15) 0.25456(10) 0.78780(12) 0.0159(6) Uani 1 1 d .
F14 F 0.72552(12) 0.21573(8) 1.09258(9) 0.0331(5) Uani 1 1 d .
F28 F 0.29627(14) 0.55428(9) 0.41345(11) 0.0483(6) Uani 1 1 d .
C42 C 0.67663(18) 0.31167(12) 0.95101(15) 0.0157(6) Uani 1 1 d .
C47 C 0.67790(18) 0.28427(13) 1.00859(15) 0.0175(7) Uani 1 1 d .
B1 B 0.6211(2) 0.36396(14) 0.91285(17) 0.0144(7) Uani 1 1 d .
N1 N 0.50028(15) 0.36450(10) 0.72732(12) 0.0176(6) Uani 1 1 d .
C38 C 0.66823(19) 0.52024(13) 0.87931(15) 0.0193(7) Uani 1 1 d .
C53 C 0.01004(18) 0.40381(12) 0.22162(15) 0.0174(7) Uani 1 1 d .
C70 C 0.05146(18) 0.17137(12) 0.39068(15) 0.0178(7) Uani 1 1 d .
C78 C -0.01627(19) 0.36733(12) 0.42346(15) 0.0179(7) Uani 1 1 d .
C6 C 0.51643(19) 0.42283(12) 0.71596(15) 0.0179(7) Uani 1 1 d .
C36 C 0.67095(18) 0.42087(12) 0.91113(14) 0.0144(6) Uani 1 1 d .
C23 C 0.63606(18) 0.18368(12) 0.81046(16) 0.0182(7) Uani 1 1 d .
C11 C 0.5925(2) 0.43595(13) 0.71729(15) 0.0205(7) Uani 1 1 d .
C88 C 0.19587(18) 0.27667(13) 0.51858(15) 0.0178(7) Uani 1 1 d .
C21 C 0.66754(18) 0.12442(13) 0.90752(16) 0.0213(7) Uani 1 1 d .
H21A H 0.6990 0.0955 0.9346 0.026 Uiso 1 1 calc R
C65 C 0.06251(18) 0.19249(12) 0.33397(15) 0.0171(7) Uani 1 1 d .
C91 C 0.1772(2) 0.50357(14) 0.38293(16) 0.0284(8) Uani 1 1 d .
B2 B 0.1254(2) 0.34780(15) 0.41468(17) 0.0155(7) Uani 1 1 d .
C77 C 0.06533(18) 0.37128(12) 0.44985(15) 0.0160(7) Uani 1 1 d .
C62 C -0.12506(19) 0.43881(13) 0.22001(16) 0.0212(7) Uani 1 1 d .
H62A H -0.1342 0.3976 0.2221 0.025 Uiso 1 1 calc R
C37 C 0.63237(18) 0.46901(13) 0.87916(15) 0.0170(7) Uani 1 1 d .
C50 C -0.05113(18) 0.22628(12) 0.24418(15) 0.0169(7) Uani 1 1 d .
C59 C 0.14070(19) 0.36442(13) 0.22249(16) 0.0218(7) Uani 1 1 d .
H59A H 0.1351 0.3373 0.2559 0.026 Uiso 1 1 calc R
C48 C -0.06494(18) 0.31894(13) 0.18593(15) 0.0182(7) Uani 1 1 d .
C84 C 0.22563(18) 0.26659(13) 0.42373(15) 0.0181(7) Uani 1 1 d .
C54 C 0.08526(19) 0.41295(13) 0.21848(15) 0.0188(7) Uani 1 1 d .
C31 C 0.47404(18) 0.38285(12) 0.91044(16) 0.0174(7) Uani 1 1 d .
C90 C 0.13919(19) 0.45285(13) 0.38247(15) 0.0214(7) Uani 1 1 d .
C20 C 0.60918(18) 0.14919(12) 0.92469(15) 0.0186(7) Uani 1 1 d .
H20A H 0.6004 0.1367 0.9632 0.022 Uiso 1 1 calc R
C30 C 0.55442(18) 0.38333(12) 0.94352(15) 0.0167(7) Uani 1 1 d .
C15 C 0.6560(2) 0.39131(13) 0.73211(17) 0.0239(8) Uani 1 1 d .
H15A H 0.6500 0.3669 0.7677 0.029 Uiso 1 1 calc R
C83 C 0.18248(18) 0.29570(13) 0.45443(15) 0.0170(7) Uani 1 1 d .
C9 C 0.5487(2) 0.53155(13) 0.69019(17) 0.0275(8) Uani 1 1 d .
H9A H 0.5592 0.5688 0.6801 0.033 Uiso 1 1 calc R
C69 C 0.10280(19) 0.12949(13) 0.42660(16) 0.0207(7) Uani 1 1 d .
H69A H 0.0979 0.1155 0.4661 0.025 Uiso 1 1 calc R
C43 C 0.73046(18) 0.28982(12) 0.92569(15) 0.0173(7) Uani 1 1 d .
C41 C 0.75137(18) 0.42999(12) 0.94634(15) 0.0165(7) Uani 1 1 d .
C18 C 0.57801(18) 0.20946(12) 0.82979(15) 0.0158(7) Uani 1 1 d .
C74 C -0.01534(19) 0.19059(13) 0.41225(16) 0.0202(7) Uani 1 1 d .
H74A H -0.0504 0.2162 0.3772 0.024 Uiso 1 1 calc R
C32 C 0.41981(19) 0.40715(13) 0.93399(18) 0.0237(8) Uani 1 1 d .
C45 C 0.7812(2) 0.22149(13) 1.01011(17) 0.0240(8) Uani 1 1 d .
C39 C 0.7476(2) 0.52595(13) 0.91406(16) 0.0202(7) Uani 1 1 d .
C55 C 0.1044(2) 0.46733(14) 0.20781(16) 0.0255(8) Uani 1 1 d .
H55A H 0.1544 0.4748 0.2050 0.031 Uiso 1 1 calc R
C35 C 0.57788(19) 0.40965(13) 1.00506(16) 0.0203(7) Uani 1 1 d .
C79 C -0.06655(19) 0.39381(13) 0.44902(16) 0.0203(7) Uani 1 1 d .
C19 C 0.56270(18) 0.19233(12) 0.88630(15) 0.0169(7) Uani 1 1 d .
C49 C -0.08880(18) 0.26429(13) 0.19429(16) 0.0194(7) Uani 1 1 d .
H49A H -0.1369 0.2519 0.1616 0.023 Uiso 1 1 calc R
C63 C -0.1919(2) 0.46302(14) 0.15934(17) 0.0288(8) Uani 1 1 d .
H63A H -0.1878 0.4480 0.1185 0.043 Uiso 1 1 calc R
H63B H -0.1875 0.5040 0.1594 0.043 Uiso 1 1 calc R
H63C H -0.2430 0.4525 0.1615 0.043 Uiso 1 1 calc R
C24 C 0.49689(19) 0.21909(13) 0.90512(16) 0.0228(7) Uani 1 1 d .
H24A H 0.5026 0.2607 0.9034 0.027 Uiso 1 1 calc R
C3 C 0.47614(19) 0.23990(13) 0.72941(16) 0.0205(7) Uani 1 1 d .
C87 C 0.24689(19) 0.23355(13) 0.54854(15) 0.0204(7) Uani 1 1 d .
C12 C 0.37614(19) 0.45136(13) 0.70735(16) 0.0236(7) Uani 1 1 d .
H12A H 0.3701 0.4098 0.7099 0.028 Uiso 1 1 calc R
C13 C 0.3688(2) 0.47780(14) 0.76962(17) 0.0283(8) Uani 1 1 d .
H13A H 0.3175 0.4680 0.7719 0.043 Uiso 1 1 calc R
H13B H 0.3731 0.5187 0.7675 0.043 Uiso 1 1 calc R
H13C H 0.4110 0.4636 0.8093 0.043 Uiso 1 1 calc R
C40 C 0.78990(19) 0.48033(13) 0.94818(15) 0.0206(7) Uani 1 1 d .
C44 C 0.78249(18) 0.24646(13) 0.95343(16) 0.0212(7) Uani 1 1 d .
C68 C 0.16040(19) 0.10800(13) 0.40613(16) 0.0224(7) Uani 1 1 d .
H68A H 0.1950 0.0797 0.4316 0.027 Uiso 1 1 calc R
C64 C -0.1284(2) 0.46590(14) 0.28329(17) 0.0278(8) Uani 1 1 d .
H64A H -0.0876 0.4493 0.3223 0.042 Uiso 1 1 calc R
H64B H -0.1804 0.4594 0.2858 0.042 Uiso 1 1 calc R
H64C H -0.1191 0.5063 0.2823 0.042 Uiso 1 1 calc R
C85 C 0.27860(18) 0.22451(13) 0.45193(16) 0.0198(7) Uani 1 1 d .
C94 C 0.2591(2) 0.40744(14) 0.43084(15) 0.0222(7) Uani 1 1 d .
C80 C -0.0356(2) 0.42597(13) 0.50506(17) 0.0249(8) Uani 1 1 d .
C86 C 0.28921(19) 0.20742(13) 0.51536(17) 0.0226(7) Uani 1 1 d .
C82 C 0.09283(19) 0.40458(13) 0.50661(16) 0.0206(7) Uani 1 1 d .
C22 C 0.68062(18) 0.14129(13) 0.85135(16) 0.0197(7) Uani 1 1 d .
H22A H 0.7210 0.1236 0.8402 0.024 Uiso 1 1 calc R
C56 C 0.0521(2) 0.51102(14) 0.20114(17) 0.0292(8) Uani 1 1 d .
H56A H 0.0669 0.5481 0.1944 0.035 Uiso 1 1 calc R
C66 C 0.12010(18) 0.17052(12) 0.31103(15) 0.0182(7) Uani 1 1 d .
C10 C 0.6069(2) 0.49094(13) 0.70391(16) 0.0243(8) Uani 1 1 d .
H10A H 0.6576 0.5009 0.7042 0.029 Uiso 1 1 calc R
C67 C 0.16791(18) 0.12774(13) 0.34810(16) 0.0199(7) Uani 1 1 d .
H67A H 0.2066 0.1116 0.3335 0.024 Uiso 1 1 calc R
C8 C 0.4756(2) 0.51797(14) 0.69119(16) 0.0266(8) Uani 1 1 d .
H8A H 0.4365 0.5464 0.6828 0.032 Uiso 1 1 calc R
C71 C 0.12987(19) 0.19088(13) 0.24711(16) 0.0214(7) Uani 1 1 d .
H71A H 0.1124 0.2309 0.2404 0.026 Uiso 1 1 calc R
C93 C 0.2993(2) 0.45681(16) 0.43283(17) 0.0301(9) Uani 1 1 d .
C46 C 0.7287(2) 0.24066(13) 1.03748(15) 0.0227(7) Uani 1 1 d .
C25 C 0.5011(2) 0.20388(15) 0.97543(18) 0.0327(9) Uani 1 1 d .
H25A H 0.5545 0.2113 1.0073 0.049 Uiso 1 1 calc R
H25B H 0.4886 0.1640 0.9770 0.049 Uiso 1 1 calc R
H25C H 0.4630 0.2266 0.9869 0.049 Uiso 1 1 calc R
C75 C -0.0653(2) 0.14043(14) 0.41959(18) 0.0292(8) Uani 1 1 d .
H75A H -0.0851 0.1195 0.3777 0.044 Uiso 1 1 calc R
H75B H -0.1099 0.1542 0.4305 0.044 Uiso 1 1 calc R
H75C H -0.0325 0.1157 0.4552 0.044 Uiso 1 1 calc R
C27 C 0.6522(2) 0.19794(13) 0.74757(16) 0.0232(7) Uani 1 1 d .
H27A H 0.6153 0.2286 0.7236 0.028 Uiso 1 1 calc R
C52 C -0.0860(2) 0.16848(13) 0.23835(16) 0.0237(7) Uani 1 1 d .
H52A H -0.0443 0.1405 0.2451 0.036 Uiso 1 1 calc R
H52B H -0.1266 0.1637 0.1940 0.036 Uiso 1 1 calc R
H52C H -0.1097 0.1636 0.2721 0.036 Uiso 1 1 calc R
C1 C 0.45539(19) 0.33460(13) 0.67523(15) 0.0198(7) Uani 1 1 d .
C28 C 0.7368(2) 0.21807(15) 0.76181(19) 0.0331(9) Uani 1 1 d .
H28A H 0.7467 0.2522 0.7890 0.050 Uiso 1 1 calc R
H28B H 0.7437 0.2262 0.7197 0.050 Uiso 1 1 calc R
H28C H 0.7740 0.1888 0.7858 0.050 Uiso 1 1 calc R
C51 C -0.1038(2) 0.34380(13) 0.11756(15) 0.0240(8) Uani 1 1 d .
H51A H -0.0738 0.3767 0.1130 0.036 Uiso 1 1 calc R
H51B H -0.1578 0.3551 0.1113 0.036 Uiso 1 1 calc R
H51C H -0.1049 0.3158 0.0840 0.036 Uiso 1 1 calc R
C7 C 0.45736(19) 0.46329(13) 0.70425(15) 0.0210(7) Uani 1 1 d .
C72 C 0.0777(2) 0.15801(16) 0.18612(17) 0.0348(9) Uani 1 1 d .
H72A H 0.0221 0.1633 0.1802 0.052 Uiso 1 1 calc R
H72B H 0.0909 0.1180 0.1925 0.052 Uiso 1 1 calc R
H72C H 0.0866 0.1716 0.1466 0.052 Uiso 1 1 calc R
C60 C 0.2281(2) 0.38085(15) 0.24549(17) 0.0294(8) Uani 1 1 d .
H60A H 0.2427 0.4020 0.2872 0.044 Uiso 1 1 calc R
H60B H 0.2368 0.4042 0.2114 0.044 Uiso 1 1 calc R
H60C H 0.2605 0.3469 0.2526 0.044 Uiso 1 1 calc R
C57 C -0.0213(2) 0.50145(14) 0.20423(16) 0.0263(8) Uani 1 1 d .
H57A H -0.0568 0.5319 0.1989 0.032 Uiso 1 1 calc R
C81 C 0.0453(2) 0.43109(13) 0.53455(16) 0.0233(8) Uani 1 1 d .
C76 C 0.0153(2) 0.22278(14) 0.47817(16) 0.0247(8) Uani 1 1 d .
H76A H 0.0397 0.2580 0.4721 0.037 Uiso 1 1 calc R
H76B H 0.0545 0.1999 0.5120 0.037 Uiso 1 1 calc R
H76C H -0.0288 0.2311 0.4926 0.037 Uiso 1 1 calc R
C2 C 0.43910(19) 0.27777(13) 0.67883(16) 0.0235(7) Uani 1 1 d .
H2A H 0.3971 0.2630 0.6418 0.028 Uiso 1 1 calc R
C5 C 0.4510(2) 0.17941(12) 0.71391(17) 0.0255(8) Uani 1 1 d .
H5A H 0.4746 0.1566 0.7540 0.038 Uiso 1 1 calc R
H5B H 0.4688 0.1656 0.6789 0.038 Uiso 1 1 calc R
H5C H 0.3934 0.1769 0.6987 0.038 Uiso 1 1 calc R
C58 C -0.04431(19) 0.44731(13) 0.21519(15) 0.0197(7) Uani 1 1 d .
C17 C 0.7403(2) 0.41516(15) 0.76002(18) 0.0325(9) Uani 1 1 d .
H17A H 0.7446 0.4419 0.7956 0.049 Uiso 1 1 calc R
H17B H 0.7519 0.4343 0.7244 0.049 Uiso 1 1 calc R
H17C H 0.7780 0.3845 0.7778 0.049 Uiso 1 1 calc R
C33 C 0.4470(2) 0.43191(14) 0.99536(18) 0.0277(8) Uani 1 1 d .
C92 C 0.2580(2) 0.50534(15) 0.40952(17) 0.0307(9) Uani 1 1 d .
C89 C 0.17708(19) 0.40243(13) 0.40670(15) 0.0208(7) Uani 1 1 d .
C4 C 0.4202(2) 0.36046(14) 0.60709(16) 0.0316(9) Uani 1 1 d .
H4A H 0.4559 0.3893 0.6019 0.047 Uiso 1 1 calc R
H4B H 0.3692 0.3776 0.6018 0.047 Uiso 1 1 calc R
H4C H 0.4124 0.3314 0.5732 0.047 Uiso 1 1 calc R
C73 C 0.2156(2) 0.18889(15) 0.25005(18) 0.0320(9) Uani 1 1 d .
H73A H 0.2501 0.2078 0.2905 0.048 Uiso 1 1 calc R
H73B H 0.2192 0.2079 0.2110 0.048 Uiso 1 1 calc R
H73C H 0.2322 0.1497 0.2505 0.048 Uiso 1 1 calc R
C16 C 0.6449(2) 0.35313(15) 0.67203(18) 0.0344(9) Uani 1 1 d .
H16A H 0.5951 0.3325 0.6608 0.052 Uiso 1 1 calc R
H16B H 0.6889 0.3265 0.6830 0.052 Uiso 1 1 calc R
H16C H 0.6436 0.3760 0.6340 0.052 Uiso 1 1 calc R
C61 C 0.1154(2) 0.33361(14) 0.15551(17) 0.0286(8) Uani 1 1 d .
H61A H 0.0616 0.3193 0.1441 0.043 Uiso 1 1 calc R
H61B H 0.1515 0.3022 0.1588 0.043 Uiso 1 1 calc R
H61C H 0.1171 0.3596 0.1209 0.043 Uiso 1 1 calc R
C26 C 0.4142(2) 0.20351(15) 0.85585(18) 0.0301(8) Uani 1 1 d .
H26A H 0.4064 0.2198 0.8122 0.045 Uiso 1 1 calc R
H26B H 0.3742 0.2182 0.8721 0.045 Uiso 1 1 calc R
H26C H 0.4095 0.1626 0.8519 0.045 Uiso 1 1 calc R
C34 C 0.5263(2) 0.43271(13) 1.03197(16) 0.0239(8) Uani 1 1 d .
C29 C 0.6368(2) 0.14653(15) 0.70081(17) 0.0343(9) Uani 1 1 d .
H29A H 0.5833 0.1324 0.6918 0.051 Uiso 1 1 calc R
H29B H 0.6752 0.1170 0.7221 0.051 Uiso 1 1 calc R
H29C H 0.6422 0.1576 0.6589 0.051 Uiso 1 1 calc R
C14 C 0.3087(2) 0.47316(15) 0.64582(18) 0.0318(9) Uani 1 1 d .
H14A H 0.3149 0.4585 0.6056 0.048 Uiso 1 1 calc R
H14B H 0.3100 0.5142 0.6453 0.048 Uiso 1 1 calc R
H14C H 0.2580 0.4606 0.6473 0.048 Uiso 1 1 calc R

loop_
_atom_site_aniso_label
_atom_site_aniso_U_11
_atom_site_aniso_U_22
_atom_site_aniso_U_33
_atom_site_aniso_U_23
_atom_site_aniso_U_13
_atom_site_aniso_U_12
Ga2 0.01430(18) 0.01481(17) 0.01229(17) -0.00087(14) 0.00225(14) -0.00070(14)
Ga1 0.01439(17) 0.01365(17) 0.01263(17) -0.00132(14) 0.00251(14) -0.00015(14)
F21 0.0216(10) 0.0289(10) 0.0154(9) 0.0013(8) 0.0070(8) 0.0025(8)
F16 0.0187(9) 0.0217(10) 0.0173(9) -0.0071(8) 0.0034(8) -0.0030(7)
F6 0.0149(9) 0.0226(10) 0.0206(10) 0.0001(8) -0.0003(8) 0.0025(7)
F11 0.0265(10) 0.0240(10) 0.0195(10) 0.0053(8) 0.0119(9) 0.0051(8)
F23 0.0232(10) 0.0277(11) 0.0296(11) 0.0084(9) 0.0039(9) 0.0073(8)
F13 0.0342(12) 0.0223(11) 0.0319(12) 0.0064(9) -0.0038(10) 0.0052(9)
F20 0.0208(10) 0.0351(11) 0.0183(10) -0.0077(8) 0.0020(8) -0.0084(8)
F1 0.0168(10) 0.0236(10) 0.0226(10) -0.0058(8) 0.0021(8) -0.0016(8)
F15 0.0321(11) 0.0304(11) 0.0186(10) 0.0016(8) 0.0133(9) -0.0032(9)
F10 0.0166(10) 0.0233(10) 0.0210(10) 0.0025(8) 0.0004(8) 0.0007(8)
F25 0.0221(10) 0.0333(11) 0.0163(10) 0.0019(8) 0.0084(8) 0.0041(8)
F26 0.0272(11) 0.0213(10) 0.0223(10) 0.0003(8) 0.0056(9) 0.0025(8)
F12 0.0226(11) 0.0256(10) 0.0346(12) -0.0005(9) 0.0094(9) 0.0073(8)
F5 0.0261(11) 0.0324(11) 0.0163(10) -0.0063(8) 0.0050(9) -0.0080(8)
F22 0.0240(11) 0.0292(11) 0.0273(11) -0.0011(8) 0.0102(9) 0.0064(8)
F17 0.0172(10) 0.0301(11) 0.0384(12) -0.0023(9) 0.0113(9) -0.0006(8)
F8 0.0379(12) 0.0221(10) 0.0305(11) -0.0005(9) 0.0104(10) -0.0129(9)
F19 0.0454(13) 0.0316(11) 0.0242(11) -0.0130(9) 0.0129(10) -0.0059(9)
F7 0.0368(12) 0.0158(10) 0.0254(11) 0.0040(8) 0.0034(9) 0.0039(8)
F24 0.0250(11) 0.0396(12) 0.0203(10) 0.0125(9) 0.0066(9) 0.0035(9)
F9 0.0183(10) 0.0357(12) 0.0323(12) -0.0018(9) 0.0018(9) -0.0093(9)
F30 0.0160(10) 0.0374(12) 0.0296(11) 0.0069(9) 0.0017(9) -0.0039(8)
F2 0.0174(10) 0.0290(11) 0.0553(14) -0.0013(10) 0.0145(10) 0.0000(8)
N3 0.0137(13) 0.0149(13) 0.0116(13) -0.0006(10) 0.0027(11) -0.0003(10)
F27 0.0573(15) 0.0200(11) 0.0318(12) 0.0025(9) 0.0143(11) -0.0028(10)
F3 0.0456(14) 0.0306(12) 0.0551(15) -0.0060(10) 0.0391(12) 0.0039(10)
N4 0.0161(14) 0.0150(13) 0.0155(14) -0.0002(10) 0.0042(12) 0.0007(10)
F18 0.0400(13) 0.0356(12) 0.0437(13) -0.0097(10) 0.0277(11) 0.0036(10)
F4 0.0616(15) 0.0290(11) 0.0234(11) -0.0111(9) 0.0239(11) -0.0054(10)
F29 0.0254(12) 0.0606(15) 0.0443(14) 0.0054(11) 0.0040(11) -0.0237(11)
N2 0.0178(14) 0.0138(13) 0.0142(13) -0.0018(10) 0.0037(11) -0.0008(10)
F14 0.0420(13) 0.0323(11) 0.0203(11) 0.0117(9) 0.0055(10) -0.0047(9)
F28 0.0638(16) 0.0364(13) 0.0430(14) 0.0010(11) 0.0174(13) -0.0308(12)
C42 0.0161(16) 0.0126(15) 0.0158(16) -0.0009(12) 0.0028(13) -0.0048(12)
C47 0.0165(17) 0.0198(17) 0.0144(16) -0.0035(13) 0.0034(14) -0.0059(13)
B1 0.0139(18) 0.0165(18) 0.0120(17) -0.0045(14) 0.0037(15) -0.0059(14)
N1 0.0212(15) 0.0112(13) 0.0159(14) -0.0005(10) 0.0012(12) -0.0006(11)
C38 0.0284(19) 0.0161(16) 0.0144(16) 0.0011(13) 0.0089(15) 0.0040(14)
C53 0.0213(17) 0.0158(16) 0.0124(16) 0.0016(12) 0.0029(14) -0.0014(13)
C70 0.0153(16) 0.0165(16) 0.0187(17) -0.0011(13) 0.0027(14) -0.0041(13)
C78 0.0221(18) 0.0153(16) 0.0161(16) -0.0016(13) 0.0065(14) -0.0033(13)
C6 0.0218(18) 0.0145(16) 0.0133(16) 0.0012(12) 0.0014(14) -0.0001(13)
C36 0.0155(16) 0.0174(16) 0.0105(15) -0.0009(12) 0.0049(13) -0.0008(12)
C23 0.0167(16) 0.0144(16) 0.0217(17) -0.0016(13) 0.0049(14) -0.0032(12)
C11 0.0275(19) 0.0202(17) 0.0106(16) -0.0037(13) 0.0030(14) 0.0007(14)
C88 0.0109(15) 0.0266(18) 0.0157(16) -0.0026(13) 0.0045(13) -0.0018(13)
C21 0.0175(17) 0.0147(16) 0.0231(18) 0.0000(13) -0.0027(15) -0.0012(13)
C65 0.0146(16) 0.0149(16) 0.0178(17) -0.0009(12) 0.0012(14) -0.0010(12)
C91 0.046(2) 0.0214(19) 0.0163(18) -0.0008(14) 0.0102(17) -0.0047(16)
B2 0.0137(18) 0.0198(19) 0.0086(17) -0.0015(14) -0.0011(14) -0.0009(14)
C77 0.0203(17) 0.0131(15) 0.0133(16) 0.0026(12) 0.0046(14) -0.0019(12)
C62 0.0234(18) 0.0162(16) 0.0221(18) -0.0015(13) 0.0060(15) 0.0019(13)
C37 0.0157(16) 0.0204(17) 0.0118(16) -0.0040(13) 0.0013(13) -0.0024(13)
C50 0.0142(16) 0.0155(16) 0.0206(17) -0.0021(13) 0.0059(14) -0.0009(12)
C59 0.0225(18) 0.0266(18) 0.0186(17) 0.0018(14) 0.0103(15) -0.0012(14)
C48 0.0166(17) 0.0206(17) 0.0159(16) -0.0021(13) 0.0043(14) 0.0027(13)
C84 0.0163(16) 0.0227(17) 0.0136(16) 0.0033(13) 0.0033(14) -0.0026(13)
C54 0.0203(17) 0.0234(18) 0.0105(16) -0.0011(13) 0.0030(14) -0.0007(14)
C31 0.0190(17) 0.0136(16) 0.0216(17) -0.0023(13) 0.0097(14) -0.0028(12)
C90 0.0219(18) 0.0270(19) 0.0138(17) -0.0018(14) 0.0047(15) -0.0062(14)
C20 0.0213(17) 0.0176(16) 0.0156(16) 0.0010(13) 0.0051(14) -0.0045(13)
C30 0.0214(17) 0.0142(16) 0.0162(16) -0.0035(12) 0.0089(14) -0.0045(13)
C15 0.032(2) 0.0215(18) 0.0245(19) 0.0044(14) 0.0178(17) 0.0023(15)
C83 0.0136(16) 0.0198(16) 0.0162(16) -0.0010(13) 0.0035(14) -0.0055(13)
C9 0.039(2) 0.0126(16) 0.030(2) 0.0028(14) 0.0100(18) -0.0029(15)
C69 0.0207(17) 0.0204(17) 0.0183(17) 0.0014(13) 0.0038(15) -0.0043(13)
C43 0.0185(17) 0.0158(16) 0.0155(16) 0.0000(12) 0.0038(14) -0.0030(13)
C41 0.0176(16) 0.0184(16) 0.0131(16) 0.0018(13) 0.0049(14) 0.0025(13)
C18 0.0176(16) 0.0091(15) 0.0157(16) -0.0029(12) -0.0001(13) -0.0021(12)
C74 0.0205(17) 0.0214(17) 0.0189(17) 0.0024(14) 0.0073(14) 0.0008(13)
C32 0.0195(18) 0.0176(17) 0.037(2) 0.0023(15) 0.0136(16) -0.0022(13)
C45 0.0228(18) 0.0136(16) 0.0243(19) 0.0034(14) -0.0050(15) 0.0022(13)
C39 0.0273(19) 0.0163(16) 0.0183(17) -0.0023(13) 0.0099(15) -0.0084(14)
C55 0.0265(19) 0.0273(19) 0.0230(19) 0.0008(15) 0.0094(16) -0.0070(15)
C35 0.0251(18) 0.0169(16) 0.0209(18) -0.0017(13) 0.0109(15) -0.0068(13)
C79 0.0205(18) 0.0161(16) 0.0243(18) 0.0009(14) 0.0080(15) 0.0006(13)
C19 0.0174(16) 0.0155(16) 0.0176(16) -0.0043(13) 0.0059(14) -0.0056(13)
C49 0.0163(17) 0.0180(17) 0.0191(17) -0.0031(13) 0.0007(14) -0.0003(13)
C63 0.026(2) 0.029(2) 0.028(2) -0.0003(15) 0.0046(17) 0.0057(15)
C24 0.0262(19) 0.0187(17) 0.0260(19) -0.0015(14) 0.0125(16) -0.0007(14)
C3 0.0210(18) 0.0172(16) 0.0196(17) -0.0052(13) 0.0030(15) -0.0017(13)
C87 0.0187(17) 0.0268(18) 0.0121(16) 0.0037(13) 0.0011(14) -0.0040(14)
C12 0.0232(18) 0.0180(17) 0.0231(18) -0.0018(14) 0.0005(15) 0.0016(14)
C13 0.0188(18) 0.0271(19) 0.034(2) -0.0029(16) 0.0034(16) 0.0031(15)
C40 0.0168(17) 0.0272(18) 0.0162(17) -0.0033(14) 0.0038(14) -0.0044(14)
C44 0.0157(17) 0.0176(17) 0.0259(18) -0.0024(14) 0.0021(15) 0.0022(13)
C68 0.0195(17) 0.0169(17) 0.0247(19) 0.0022(14) 0.0006(15) 0.0014(13)
C64 0.0248(19) 0.0283(19) 0.027(2) -0.0042(15) 0.0056(16) 0.0010(15)
C85 0.0144(16) 0.0206(17) 0.0230(18) -0.0046(14) 0.0050(14) 0.0004(13)
C94 0.0242(19) 0.0268(19) 0.0142(17) 0.0021(14) 0.0053(15) -0.0054(15)
C80 0.035(2) 0.0174(17) 0.029(2) 0.0000(14) 0.0204(18) 0.0044(15)
C86 0.0144(17) 0.0235(18) 0.0246(19) 0.0030(14) 0.0008(15) 0.0007(14)
C82 0.0210(18) 0.0219(17) 0.0163(17) -0.0011(13) 0.0035(14) -0.0038(14)
C22 0.0157(17) 0.0179(17) 0.0233(18) -0.0027(14) 0.0043(14) -0.0008(13)
C56 0.040(2) 0.0191(18) 0.0253(19) 0.0022(15) 0.0086(17) -0.0085(16)
C66 0.0204(17) 0.0152(16) 0.0174(17) -0.0030(13) 0.0049(14) -0.0034(13)
C10 0.032(2) 0.0229(18) 0.0195(18) -0.0007(14) 0.0104(16) -0.0063(15)
C67 0.0174(17) 0.0176(16) 0.0241(18) -0.0043(13) 0.0070(15) 0.0006(13)
C8 0.031(2) 0.0197(18) 0.0214(19) 0.0009(14) 0.0002(16) 0.0014(15)
C71 0.0261(18) 0.0206(17) 0.0196(17) 0.0005(14) 0.0109(15) 0.0008(14)
C93 0.024(2) 0.044(2) 0.0199(19) -0.0017(16) 0.0043(16) -0.0146(17)
C46 0.0298(19) 0.0183(17) 0.0140(17) 0.0046(13) 0.0008(15) -0.0057(14)
C25 0.036(2) 0.036(2) 0.034(2) -0.0026(17) 0.0223(19) -0.0041(17)
C75 0.026(2) 0.031(2) 0.035(2) -0.0040(16) 0.0156(17) -0.0065(15)
C27 0.0280(19) 0.0196(17) 0.0240(18) -0.0001(14) 0.0118(16) 0.0023(14)
C52 0.0244(18) 0.0232(18) 0.0200(18) -0.0010(14) 0.0039(15) -0.0041(14)
C1 0.0227(18) 0.0200(17) 0.0134(16) -0.0015(13) 0.0025(14) 0.0034(14)
C28 0.042(2) 0.030(2) 0.038(2) -0.0019(17) 0.027(2) 0.0010(17)
C51 0.0285(19) 0.0200(18) 0.0176(17) -0.0001(13) 0.0013(15) 0.0010(14)
C7 0.0240(18) 0.0182(17) 0.0140(16) 0.0001(13) -0.0013(14) 0.0003(13)
C72 0.037(2) 0.045(2) 0.0214(19) -0.0043(17) 0.0095(18) -0.0058(18)
C60 0.0255(19) 0.040(2) 0.0239(19) 0.0042(16) 0.0103(16) -0.0021(16)
C57 0.033(2) 0.0186(18) 0.0237(19) -0.0015(14) 0.0055(16) -0.0025(15)
C81 0.034(2) 0.0168(17) 0.0205(18) -0.0045(14) 0.0110(16) -0.0018(14)
C76 0.0220(18) 0.0274(19) 0.0256(19) 0.0022(15) 0.0096(16) -0.0001(14)
C2 0.0217(18) 0.0201(17) 0.0196(18) -0.0036(14) -0.0035(15) -0.0013(14)
C5 0.0264(19) 0.0165(17) 0.0265(19) -0.0029(14) 0.0012(16) -0.0019(14)
C58 0.0218(17) 0.0211(17) 0.0109(16) -0.0005(13) -0.0002(14) -0.0011(14)
C17 0.031(2) 0.037(2) 0.034(2) 0.0057(17) 0.0174(18) 0.0046(17)
C33 0.037(2) 0.0202(18) 0.040(2) -0.0029(16) 0.0314(19) -0.0020(15)
C92 0.043(2) 0.029(2) 0.0198(19) -0.0028(15) 0.0107(17) -0.0214(17)
C89 0.0251(18) 0.0248(18) 0.0111(16) -0.0013(13) 0.0049(14) -0.0042(14)
C4 0.043(2) 0.0228(19) 0.0161(18) -0.0016(14) -0.0043(17) 0.0027(16)
C73 0.033(2) 0.037(2) 0.031(2) 0.0017(17) 0.0177(18) 0.0011(17)
C16 0.052(3) 0.0268(19) 0.037(2) -0.0015(16) 0.032(2) 0.0019(18)
C61 0.034(2) 0.0279(19) 0.028(2) -0.0015(15) 0.0158(17) -0.0005(16)
C26 0.0212(19) 0.037(2) 0.035(2) -0.0046(17) 0.0131(17) 0.0008(15)
C34 0.042(2) 0.0154(17) 0.0187(18) -0.0036(13) 0.0160(17) -0.0053(15)
C29 0.043(2) 0.037(2) 0.024(2) -0.0072(16) 0.0137(18) -0.0058(18)
C14 0.0215(19) 0.029(2) 0.034(2) -0.0022(16) -0.0030(17) 0.0026(15)

loop_
_atom_type_symbol
_atom_type_description
_atom_type_scat_dispersion_real
_atom_type_scat_dispersion_imag
_atom_type_scat_source
C C 0.0033 0.0016 'International Tables Vol C Tables 4.2.6.8 and 6.1.1.4'
B B 0.0013 0.0007 'International Tables Vol C Tables 4.2.6.8 and 6.1.1.4'
N N 0.0061 0.0033 'International Tables Vol C Tables 4.2.6.8 and 6.1.1.4'
F F 0.0171 0.0103 'International Tables Vol C Tables 4.2.6.8 and 6.1.1.4'
Ga Ga 0.2307 1.6083 'International Tables Vol C Tables 4.2.6.8 and 6.1.1.4'
H H 0.0000 0.0000 'International Tables Vol C Tables 4.2.6.8 and 6.1.1.4'

loop_
_geom_angle_atom_site_label_1
_geom_angle_atom_site_label_2
_geom_angle_atom_site_label_3
_geom_angle
N4 Ga2 N3 95.70(10)
N4 Ga2 B2 129.44(12)
N3 Ga2 B2 134.79(12)
N1 Ga1 N2 96.06(10)
N1 Ga1 B1 136.33(12)
N2 Ga1 B1 127.62(12)
C48 N3 C53 119.5(2)
C48 N3 Ga2 123.2(2)
C53 N3 Ga2 117.28(18)
C50 N4 C65 117.9(2)
C50 N4 Ga2 122.7(2)
C65 N4 Ga2 119.33(19)
C3 N2 C18 117.3(2)
C3 N2 Ga1 122.6(2)
C18 N2 Ga1 119.89(19)
C47 C42 C43 112.9(3)
C47 C42 B1 128.0(3)
C43 C42 B1 119.1(3)
F15 C47 C46 116.0(3)
F15 C47 C42 120.8(3)
C46 C47 C42 123.1(3)
C36 B1 C42 113.5(2)
C36 B1 C30 105.7(2)
C42 B1 C30 115.1(3)
C36 B1 Ga1 112.5(2)
C42 B1 Ga1 104.62(19)
C30 B1 Ga1 105.3(2)
C1 N1 C6 117.8(3)
C1 N1 Ga1 123.4(2)
C6 N1 Ga1 118.36(19)
F7 C38 C39 120.0(3)
F7 C38 C37 120.6(3)
C39 C38 C37 119.4(3)
C58 C53 C54 122.7(3)
C58 C53 N3 119.4(3)
C54 C53 N3 117.9(3)
C69 C70 C65 117.6(3)
C69 C70 C74 119.6(3)
C65 C70 C74 122.8(3)
F16 C78 C79 115.5(3)
F16 C78 C77 119.7(3)
C79 C78 C77 124.8(3)
C7 C6 C11 122.4(3)
C7 C6 N1 120.0(3)
C11 C6 N1 117.7(3)
C37 C36 C41 112.4(3)
C37 C36 B1 120.7(3)
C41 C36 B1 126.4(3)
C22 C23 C18 117.1(3)
C22 C23 C27 118.0(3)
C18 C23 C27 124.9(3)
C10 C11 C6 117.7(3)
C10 C11 C15 121.3(3)
C6 C11 C15 121.0(3)
F25 C88 C87 115.0(3)
F25 C88 C83 121.3(3)
C87 C88 C83 123.7(3)
C22 C21 C20 120.5(3)
C70 C65 C66 122.1(3)
C70 C65 N4 120.4(3)
C66 C65 N4 117.5(3)
F27 C91 C92 120.4(3)
F27 C91 C90 120.6(3)
C92 C91 C90 119.0(3)
C77 B2 C89 106.2(2)
C77 B2 C83 114.6(3)
C89 B2 C83 112.0(3)
C77 B2 Ga2 104.9(2)
C89 B2 Ga2 112.6(2)
C83 B2 Ga2 106.4(2)
C82 C77 C78 112.9(3)
C82 C77 B2 121.0(3)
C78 C77 B2 125.5(3)
C58 C62 C63 112.1(3)
C58 C62 C64 110.8(3)
C63 C62 C64 109.0(3)
F6 C37 C38 116.3(3)
F6 C37 C36 118.6(3)
C38 C37 C36 125.1(3)
N4 C50 C49 123.2(3)
N4 C50 C52 119.4(3)
C49 C50 C52 117.5(3)
C54 C59 C61 110.2(3)
C54 C59 C60 114.4(3)
C61 C59 C60 110.4(3)
N3 C48 C49 123.1(3)
N3 C48 C51 121.1(3)
C49 C48 C51 115.7(3)
F21 C84 C85 116.0(3)
F21 C84 C83 118.3(3)
C85 C84 C83 125.7(3)
C55 C54 C53 117.4(3)
C55 C54 C59 121.5(3)
C53 C54 C59 121.0(3)
C30 C31 F1 120.1(3)
C30 C31 C32 124.7(3)
F1 C31 C32 115.2(3)
F26 C90 C89 119.2(3)
F26 C90 C91 115.8(3)
C89 C90 C91 124.9(3)
C21 C20 C19 121.0(3)
C31 C30 C35 113.6(3)
C31 C30 B1 126.1(3)
C35 C30 B1 119.8(3)
C11 C15 C16 112.4(3)
C11 C15 C17 113.4(3)
C16 C15 C17 110.9(3)
C88 C83 C84 112.8(3)
C88 C83 B2 127.9(3)
C84 C83 B2 119.2(3)
C8 C9 C10 120.0(3)
C68 C69 C70 121.5(3)
F11 C43 C44 116.2(3)
F11 C43 C42 118.2(3)
C44 C43 C42 125.5(3)
F10 C41 C40 114.5(3)
F10 C41 C36 120.8(3)
C40 C41 C36 124.7(3)
C23 C18 C19 122.4(3)
C23 C18 N2 117.9(3)
C19 C18 N2 119.7(3)
C70 C74 C76 112.0(3)
C70 C74 C75 111.3(3)
C76 C74 C75 108.8(3)
F2 C32 C33 120.1(3)
F2 C32 C31 121.2(3)
C33 C32 C31 118.6(3)
F13 C45 C46 120.6(3)
F13 C45 C44 120.6(3)
C46 C45 C44 118.7(3)
F8 C39 C38 120.9(3)
F8 C39 C40 120.0(3)
C38 C39 C40 119.1(3)
C54 C55 C56 121.2(3)
F5 C35 C34 116.5(3)
F5 C35 C30 119.4(3)
C34 C35 C30 124.2(3)
F17 C79 C80 119.6(3)
F17 C79 C78 121.1(3)
C80 C79 C78 119.3(3)
C20 C19 C18 117.4(3)
C20 C19 C24 120.7(3)
C18 C19 C24 121.8(3)
C50 C49 C48 128.2(3)
C19 C24 C25 113.5(3)
C19 C24 C26 112.1(3)
C25 C24 C26 108.2(3)
N2 C3 C2 123.6(3)
N2 C3 C5 121.3(3)
C2 C3 C5 115.1(3)
F24 C87 C88 120.4(3)
F24 C87 C86 119.5(3)
C88 C87 C86 120.1(3)
C14 C12 C7 112.4(3)
C14 C12 C13 108.8(3)
C7 C12 C13 110.8(3)
F9 C40 C39 120.1(3)
F9 C40 C41 120.5(3)
C39 C40 C41 119.4(3)
F12 C44 C45 120.4(3)
F12 C44 C43 120.8(3)
C45 C44 C43 118.8(3)
C69 C68 C67 119.9(3)
F22 C85 C84 121.6(3)
F22 C85 C86 119.6(3)
C84 C85 C86 118.8(3)
F30 C94 C93 114.1(3)
F30 C94 C89 121.3(3)
C93 C94 C89 124.6(3)
F18 C80 C79 120.5(3)
F18 C80 C81 120.5(3)
C79 C80 C81 119.0(3)
F23 C86 C85 120.6(3)
F23 C86 C87 120.6(3)
C85 C86 C87 118.8(3)
F20 C82 C81 116.5(3)
F20 C82 C77 119.0(3)
C81 C82 C77 124.5(3)
C21 C22 C23 121.5(3)
C57 C56 C55 120.8(3)
C67 C66 C65 117.3(3)
C67 C66 C71 119.9(3)
C65 C66 C71 122.8(3)
C11 C10 C9 121.2(3)
C66 C67 C68 121.5(3)
C9 C8 C7 121.5(3)
C66 C71 C72 112.0(3)
C66 C71 C73 113.6(3)
C72 C71 C73 108.8(3)
F29 C93 C92 119.8(3)
F29 C93 C94 120.4(3)
C92 C93 C94 119.8(3)
F14 C46 C45 119.5(3)
F14 C46 C47 119.7(3)
C45 C46 C47 120.9(3)
C23 C27 C28 113.2(3)
C23 C27 C29 110.8(3)
C28 C27 C29 108.1(3)
N1 C1 C2 123.4(3)
N1 C1 C4 121.2(3)
C2 C1 C4 115.4(3)
C6 C7 C8 117.2(3)
C6 C7 C12 123.7(3)
C8 C7 C12 119.0(3)
C56 C57 C58 120.9(3)
F19 C81 C82 120.6(3)
F19 C81 C80 119.9(3)
C82 C81 C80 119.4(3)
C3 C2 C1 128.6(3)
C53 C58 C57 117.0(3)
C53 C58 C62 123.8(3)
C57 C58 C62 119.2(3)
F3 C33 C32 119.7(3)
F3 C33 C34 120.3(3)
C32 C33 C34 119.9(3)
F28 C92 C91 120.3(3)
F28 C92 C93 120.5(3)
C91 C92 C93 119.2(3)
C90 C89 C94 112.5(3)
C90 C89 B2 119.9(3)
C94 C89 B2 126.9(3)
F4 C34 C33 120.4(3)
F4 C34 C35 120.6(3)
C33 C34 C35 119.0(3)

loop_
_geom_bond_atom_site_label_1
_geom_bond_atom_site_label_2
_geom_bond_distance
Ga2 N4 1.930(2)
Ga2 N3 1.949(2)
Ga2 B2 2.142(3)
Ga1 N1 1.942(2)
Ga1 N2 1.946(2)
Ga1 B1 2.156(3)
F21 C84 1.367(3)
F16 C78 1.376(3)
F6 C37 1.346(3)
F11 C43 1.360(3)
F23 C86 1.345(4)
F13 C45 1.346(4)
F20 C82 1.352(4)
F1 C31 1.379(3)
F15 C47 1.350(3)
F10 C41 1.355(3)
F25 C88 1.354(3)
F26 C90 1.349(4)
F12 C44 1.343(4)
F5 C35 1.359(4)
F22 C85 1.344(3)
F17 C79 1.346(4)
F8 C39 1.343(3)
F19 C81 1.345(4)
F7 C38 1.343(3)
F24 C87 1.348(3)
F9 C40 1.342(4)
F30 C94 1.357(4)
F2 C32 1.339(4)
N3 C48 1.335(4)
N3 C53 1.448(4)
F27 C91 1.340(4)
F3 C33 1.348(4)
N4 C50 1.348(4)
N4 C65 1.455(4)
F18 C80 1.345(4)
F4 C34 1.346(4)
F29 C93 1.350(4)
N2 C3 1.339(4)
N2 C18 1.465(4)
F14 C46 1.349(4)
F28 C92 1.345(4)
C42 C47 1.396(4)
C42 C43 1.384(4)
C42 B1 1.627(5)
C47 C46 1.380(4)
B1 C36 1.639(4)
B1 C30 1.644(5)
N1 C1 1.331(4)
N1 C6 1.460(4)
C38 C39 1.370(4)
C38 C37 1.384(4)
C53 C58 1.404(4)
C53 C54 1.410(4)
C70 C69 1.394(4)
C70 C65 1.404(4)
C70 C74 1.520(4)
C78 C79 1.380(4)
C78 C77 1.386(4)
C6 C7 1.397(4)
C6 C11 1.407(4)
C36 C37 1.391(4)
C36 C41 1.399(4)
C23 C22 1.392(4)
C23 C18 1.409(4)
C23 C27 1.528(4)
C11 C10 1.388(4)
C11 C15 1.517(4)
C88 C87 1.378(4)
C88 C83 1.392(4)
C21 C22 1.377(4)
C21 C20 1.377(4)
C65 C66 1.411(4)
C91 C92 1.370(5)
C91 C90 1.391(5)
B2 C77 1.639(5)
B2 C89 1.650(5)
B2 C83 1.646(5)
C77 C82 1.391(4)
C62 C58 1.522(4)
C62 C63 1.539(4)
C62 C64 1.531(4)
C50 C49 1.383(4)
C50 C52 1.503(4)
C59 C54 1.516(4)
C59 C61 1.536(4)
C59 C60 1.533(4)
C48 C49 1.405(4)
C48 C51 1.507(4)
C84 C85 1.371(4)
C84 C83 1.383(4)
C54 C55 1.383(4)
C31 C30 1.374(4)
C31 C32 1.389(4)
C90 C89 1.390(5)
C20 C19 1.396(4)
C30 C35 1.389(4)
C15 C16 1.536(5)
C15 C17 1.537(5)
C9 C8 1.376(5)
C9 C10 1.385(5)
C69 C68 1.375(5)
C43 C44 1.382(4)
C41 C40 1.383(4)
C18 C19 1.406(4)
C74 C76 1.532(4)
C74 C75 1.544(4)
C32 C33 1.368(5)
C45 C46 1.371(5)
C45 C44 1.368(5)
C39 C40 1.380(4)
C55 C56 1.382(5)
C35 C34 1.383(5)
C79 C80 1.369(5)
C19 C24 1.535(4)
C24 C25 1.535(5)
C24 C26 1.539(5)
C3 C2 1.388(4)
C3 C5 1.513(4)
C87 C86 1.376(5)
C12 C14 1.535(5)
C12 C7 1.529(5)
C12 C13 1.534(5)
C68 C67 1.390(4)
C85 C86 1.373(5)
C94 C93 1.377(5)
C94 C89 1.396(4)
C80 C81 1.380(5)
C82 C81 1.373(5)
C56 C57 1.379(5)
C66 C67 1.389(4)
C66 C71 1.532(4)
C8 C7 1.399(4)
C71 C72 1.530(5)
C71 C73 1.538(5)
C93 C92 1.372(5)
C27 C28 1.532(5)
C27 C29 1.547(5)
C1 C2 1.395(4)
C1 C4 1.506(4)
C57 C58 1.403(4)
C33 C34 1.370(5)
